data_1562827
loop_
_publ_author_name
'Kangas, Michael J.'
'Treadwell, LaRico J.'
'Haldolaarachchige, Neel'
'McAlpin, Jacob D.'
'Young, David P.'
'Chan, Julia Y.'

_publ_section_title
;
 Magnetic and electrical properties of flux grown single crystals of
 Ln6M4Al43 (Ln=Gd, Yb; M=Cr, Mo, W)
;
_journal_name_full 'Journal of Solid State Chemistry'
_journal_page_first 523
_journal_page_last 531
_journal_paper_doi 10.1016/j.jssc.2012.08.022
_journal_volume 197
_journal_year 2013
_chemical_formula_moiety 'Al41.76 Cr5.23 Yb6'
_chemical_formula_sum 'Al41.76 Cr5.23 Yb6'
_chemical_formula_weight 2437.28
_space_group_IT_number 193
_space_group_name_Hall '-P 6c 2'
_space_group_name_H-M_alt 'P 63/m c m'
_symmetry_cell_setting hexagonal
_symmetry_space_group_name_Hall '-P 6c 2'
_symmetry_space_group_name_H-M 'P 63/m c m'
_atom_sites_solution_primary direct
_atom_sites_solution_secondary difmap
_audit_creation_method SHELXL-97
_cell_angle_alpha 90.00
_cell_angle_beta 90.00
_cell_angle_gamma 120.00
_cell_formula_units_Z 2
_cell_length_a 10.8819(5)
_cell_length_b 10.8819(5)
_cell_length_c 17.5876(15)
_cell_measurement_reflns_used 3545
_cell_measurement_temperature 293(1)
_cell_measurement_theta_max 30.034
_cell_measurement_theta_min 0.998
_cell_volume 1803.63(19)
_computing_cell_refinement 'Denzo and scalepack (Otwinski & Minor, 1997)'
_computing_data_collection 'Collect (Nonius 1999)'
_computing_data_reduction 'Denzo and scalepack (Otwinski & Minor, 1997)'
_computing_molecular_graphics 'Crystal Maker'
_computing_publication_material Publcif
_computing_structure_refinement 'SHELXL-97 (Sheldrick, 2008)'
_computing_structure_solution 'Direct Methods, SIR97'
_diffrn_ambient_temperature 293(1)
_diffrn_measured_fraction_theta_full 0.998
_diffrn_measured_fraction_theta_max 0.998
_diffrn_measurement_device_type 'Nonius Kappa CCD'
_diffrn_measurement_method '\w and \f scans'
_diffrn_radiation_monochromator graphite
_diffrn_radiation_source 'fine-focus sealed tube'
_diffrn_radiation_type MoK\a
_diffrn_radiation_wavelength 0.71073
_diffrn_reflns_av_R_equivalents 0.0266
_diffrn_reflns_av_sigmaI/netI 0.0154
_diffrn_reflns_limit_h_max 15
_diffrn_reflns_limit_h_min -15
_diffrn_reflns_limit_k_max 12
_diffrn_reflns_limit_k_min -12
_diffrn_reflns_limit_l_max 21
_diffrn_reflns_limit_l_min -24
_diffrn_reflns_number 6219
_diffrn_reflns_theta_full 30.03
_diffrn_reflns_theta_max 30.03
_diffrn_reflns_theta_min 3.17
_exptl_absorpt_coefficient_mu 17.927
_exptl_absorpt_correction_T_max 0.4676
_exptl_absorpt_correction_T_min 0.3281
_exptl_absorpt_correction_type multi-scan
_exptl_absorpt_process_details 'HKL Scalepack (Otwinski & Minor 1997)'
_exptl_crystal_colour silver
_exptl_crystal_density_diffrn 4.488
_exptl_crystal_density_method 'not measured'
_exptl_crystal_description fragment
_exptl_crystal_F_000 2177
_exptl_crystal_size_max 0.08
_exptl_crystal_size_mid 0.08
_exptl_crystal_size_min 0.05
_refine_diff_density_max 1.003
_refine_diff_density_min -0.835
_refine_diff_density_rms 0.160
_refine_ls_extinction_coef 0.00111(5)
_refine_ls_extinction_expression Fc^*^=kFc[1+0.001xFc^2^\l^3^/sin(2\q)]^-1/4^
_refine_ls_extinction_method SHELXL
_refine_ls_goodness_of_fit_ref 1.238
_refine_ls_matrix_type full
_refine_ls_number_parameters 54
_refine_ls_number_reflns 993
_refine_ls_number_restraints 0
_refine_ls_restrained_S_all 1.238
_refine_ls_R_factor_all 0.0197
_refine_ls_R_factor_gt 0.0182
_refine_ls_shift/su_max 0.000
_refine_ls_shift/su_mean 0.000
_refine_ls_structure_factor_coef Fsqd
_refine_ls_weighting_details 'calc w=1/[\s^2^(Fo^2^)+(0.0099P)^2^+11.3100P] where P=(Fo^2^+2Fc^2^)/3'
_refine_ls_weighting_scheme calc
_refine_ls_wR_factor_gt 0.0415
_refine_ls_wR_factor_ref 0.0420
_reflns_number_gt 937
_reflns_number_total 993
_reflns_threshold_expression >2\s(I)
_cod_data_source_file JSSC-2013-197-523.cif
_cod_data_source_block Yb6Cr4Al43
_cod_depositor_comments
;
The following automatic conversions were performed:

data item '_symmetry_cell_setting' value 'Hexagonal' was changed to
'hexagonal' in accordance with the built-in table derived from the
CIF Core dictionary named 'cif_core.dic' version 2.4.5 last updated
on 2014-11-21.

Automatic conversion script
Id: cif_fix_values 8369 2020-08-20 11:38:08Z andrius 
;
_cod_original_cell_volume 1803.62(19)
_cod_database_code 1562827

loop_
_symmetry_equiv_pos_as_xyz
'x, y, z'
'-x, -y, z+1/2'
'-y, x-y, z'
'-x+y, -x, z'
'x-y, x, z+1/2'
'y, -x+y, z+1/2'
'x-y, -y, -z+1/2'
'-x, -x+y, -z+1/2'
'y, x, -z+1/2'
'-y, -x, -z'
'x, x-y, -z'
'-x+y, y, -z'
'-x, -y, -z'
'x, y, -z-1/2'
'y, -x+y, -z'
'x-y, x, -z'
'-x+y, -x, -z-1/2'
'-y, x-y, -z-1/2'
'-x+y, y, z-1/2'
'x, x-y, z-1/2'
'-y, -x, z-1/2'
'y, x, z'
'-x, -x+y, z'
'x-y, -y, z'

loop_
_atom_site_label
_atom_site_type_symbol
_atom_site_fract_x
_atom_site_fract_y
_atom_site_fract_z
_atom_site_U_iso_or_equiv
_atom_site_adp_type
_atom_site_occupancy
_atom_site_symmetry_multiplicity
_atom_site_calc_flag
_atom_site_refinement_flags
_atom_site_disorder_assembly
_atom_site_disorder_group
Yb1 Yb 0.467340(19) 0.0000 0.095353(12) 0.00923(8) Uani 1 2 d S . .
Cr1 Cr 0.26318(9) 0.0000 0.2500 0.0063(2) Uani 1 4 d S . .
Cr2 Cr 0.0000 0.0000 0.0000 0.0065(3) Uani 1 12 d S . .
Al1 Al 0.23420(11) 0.39397(11) 0.16381(7) 0.0105(2) Uani 1 1 d . . .
Al2 Al 0.15624(14) 0.0000 0.11513(9) 0.0092(3) Uani 1 2 d S . .
Al3 Al 0.25258(14) 0.0000 0.52973(9) 0.0108(3) Uani 1 2 d S . .
Al4 Al 0.14704(16) 0.54639(15) 0.2500 0.0100(3) Uani 1 2 d S . .
Al5 Al 0.24847(8) 0.49694(17) 0.0000 0.0224(4) Uani 1 2 d S . .
Cr3 Cr 0.3333 0.6667 0.13014(10) 0.0123(4) Uani 0.308(10) 3 d SP . .
Al6 Al 0.3333 0.6667 0.13014(10) 0.0123(4) Uani 0.692(10) 3 d SP . .
Al7 Al 0.85152(19) 0.0000 0.2500 0.0087(4) Uani 1 4 d S . .

loop_
_atom_site_aniso_label
_atom_site_aniso_U_11
_atom_site_aniso_U_22
_atom_site_aniso_U_33
_atom_site_aniso_U_23
_atom_site_aniso_U_13
_atom_site_aniso_U_12
Yb1 0.01002(10) 0.00925(11) 0.00816(12) 0.000 -0.00123(6) 0.00462(6)
Cr1 0.0057(3) 0.0053(4) 0.0077(5) 0.000 0.000 0.0026(2)
Cr2 0.0066(5) 0.0066(5) 0.0063(8) 0.000 0.000 0.0033(2)
Al1 0.0086(4) 0.0090(4) 0.0114(5) -0.0007(4) 0.0011(4) 0.0026(4)
Al2 0.0101(5) 0.0097(6) 0.0077(7) 0.000 -0.0013(5) 0.0048(3)
Al3 0.0101(5) 0.0132(7) 0.0102(7) 0.000 -0.0003(5) 0.0066(3)
Al4 0.0107(7) 0.0077(6) 0.0105(7) 0.000 0.000 0.0038(5)
Al5 0.0102(5) 0.0077(7) 0.0484(13) 0.000 0.0084(7) 0.0038(3)
Cr3 0.0076(5) 0.0076(5) 0.0217(9) 0.000 0.000 0.0038(2)
Al6 0.0076(5) 0.0076(5) 0.0217(9) 0.000 0.000 0.0038(2)
Al7 0.0091(7) 0.0063(8) 0.0099(10) 0.000 0.000 0.0031(4)

loop_
_atom_type_symbol
_atom_type_description
_atom_type_scat_dispersion_real
_atom_type_scat_dispersion_imag
_atom_type_scat_source
Yb Yb -0.3850 5.5486 'International Tables Vol C Tables 4.2.6.8 and 6.1.1.4'
Cr Cr 0.3209 0.6236 'International Tables Vol C Tables 4.2.6.8 and 6.1.1.4'
Al Al 0.0645 0.0514 'International Tables Vol C Tables 4.2.6.8 and 6.1.1.4'

loop_
_geom_angle_atom_site_label_1
_geom_angle_atom_site_label_2
_geom_angle_atom_site_label_3
_geom_angle
_geom_angle_site_symmetry_1
_geom_angle_site_symmetry_3
Al4 Yb1 Al4 53.98(5) 9 4
Al4 Yb1 Al5 147.41(3) 9 4
Al4 Yb1 Al5 98.49(3) 4 4
Al4 Yb1 Al5 98.49(3) 9 15
Al4 Yb1 Al5 147.41(3) 4 15
Al5 Yb1 Al5 99.91(4) 4 15
Al4 Yb1 Al1 53.92(3) 9 23_655
Al4 Yb1 Al1 81.81(4) 4 23_655
Al5 Yb1 Al1 148.61(4) 4 23_655
Al5 Yb1 Al1 95.78(3) 15 23_655
Al4 Yb1 Al1 81.81(3) 9 3_655
Al4 Yb1 Al1 53.92(3) 4 3_655
Al5 Yb1 Al1 95.78(3) 4 3_655
Al5 Yb1 Al1 148.61(4) 15 3_655
Al1 Yb1 Al1 58.91(4) 23_655 3_655
Al4 Yb1 Al3 128.68(4) 9 14_556
Al4 Yb1 Al3 128.68(4) 4 14_556
Al5 Yb1 Al3 51.62(3) 4 14_556
Al5 Yb1 Al3 51.62(3) 15 14_556
Al1 Yb1 Al3 146.64(3) 23_655 14_556
Al1 Yb1 Al3 146.64(3) 3_655 14_556
Al4 Yb1 Al6 52.11(4) 9 22
Al4 Yb1 Al6 105.75(4) 4 22
Al5 Yb1 Al6 152.64(3) 4 22
Al5 Yb1 Al6 52.73(3) 15 22
Al1 Yb1 Al6 50.19(2) 23_655 22
Al1 Yb1 Al6 108.62(3) 3_655 22
Al3 Yb1 Al6 102.16(2) 14_556 22
Al4 Yb1 Cr3 52.11(4) 9 22
Al4 Yb1 Cr3 105.75(4) 4 22
Al5 Yb1 Cr3 152.64(3) 4 22
Al5 Yb1 Cr3 52.73(3) 15 22
Al1 Yb1 Cr3 50.19(2) 23_655 22
Al1 Yb1 Cr3 108.62(3) 3_655 22
Al3 Yb1 Cr3 102.16(2) 14_556 22
Al6 Yb1 Cr3 0.00(6) 22 22
Al4 Yb1 Al6 105.75(4) 9 1_545
Al4 Yb1 Al6 52.11(4) 4 1_545
Al5 Yb1 Al6 52.73(3) 4 1_545
Al5 Yb1 Al6 152.64(3) 15 1_545
Al1 Yb1 Al6 108.62(3) 23_655 1_545
Al1 Yb1 Al6 50.19(2) 3_655 1_545
Al3 Yb1 Al6 102.16(2) 14_556 1_545
Al6 Yb1 Al6 154.62(5) 22 1_545
Cr3 Yb1 Al6 154.62(5) 22 1_545
Al4 Yb1 Cr3 105.75(4) 9 1_545
Al4 Yb1 Cr3 52.11(4) 4 1_545
Al5 Yb1 Cr3 52.73(3) 4 1_545
Al5 Yb1 Cr3 152.64(3) 15 1_545
Al1 Yb1 Cr3 108.62(3) 23_655 1_545
Al1 Yb1 Cr3 50.19(2) 3_655 1_545
Al3 Yb1 Cr3 102.16(2) 14_556 1_545
Al6 Yb1 Cr3 154.62(5) 22 1_545
Cr3 Yb1 Cr3 154.62(5) 22 1_545
Al6 Yb1 Cr3 0.00(6) 1_545 1_545
Al4 Yb1 Al1 89.47(3) 9 4
Al4 Yb1 Al1 51.39(3) 4 4
Al5 Yb1 Al1 57.99(2) 4 4
Al5 Yb1 Al1 120.46(4) 15 4
Al1 Yb1 Al1 133.00(4) 23_655 4
Al1 Yb1 Al1 90.90(4) 3_655 4
Al3 Yb1 Al1 77.88(3) 14_556 4
Al6 Yb1 Al1 131.36(3) 22 4
Cr3 Yb1 Al1 131.36(3) 22 4
Al6 Yb1 Al1 48.64(2) 1_545 4
Cr3 Yb1 Al1 48.64(2) 1_545 4
Al7 Cr1 Al7 68.48(10) 3_545 4_665
Al7 Cr1 Al2 68.65(4) 3_545 .
Al7 Cr1 Al2 68.65(4) 4_665 .
Al7 Cr1 Al2 68.65(4) 3_545 14_556
Al7 Cr1 Al2 68.65(4) 4_665 14_556
Al2 Cr1 Al2 127.74(8) . 14_556
Al7 Cr1 Al4 177.03(6) 3_545 9
Al7 Cr1 Al4 114.49(6) 4_665 9
Al2 Cr1 Al4 112.11(3) . 9
Al2 Cr1 Al4 112.11(3) 14_556 9
Al7 Cr1 Al4 114.49(6) 3_545 4
Al7 Cr1 Al4 177.03(6) 4_665 4
Al2 Cr1 Al4 112.11(3) . 4
Al2 Cr1 Al4 112.11(3) 14_556 4
Al4 Cr1 Al4 62.54(7) 9 4
Al7 Cr1 Al1 120.60(5) 3_545 9
Al7 Cr1 Al1 65.34(5) 4_665 9
Al2 Cr1 Al1 122.14(3) . 9
Al2 Cr1 Al1 61.12(3) 14_556 9
Al4 Cr1 Al1 61.66(4) 9 9
Al4 Cr1 Al1 112.32(5) 4 9
Al7 Cr1 Al1 65.35(5) 3_545 4
Al7 Cr1 Al1 120.60(5) 4_665 4
Al2 Cr1 Al1 61.12(3) . 4
Al2 Cr1 Al1 122.14(3) 14_556 4
Al4 Cr1 Al1 112.32(5) 9 4
Al4 Cr1 Al1 61.66(4) 4 4
Al1 Cr1 Al1 173.63(6) 9 4
Al7 Cr1 Al1 120.60(5) 3_545 22
Al7 Cr1 Al1 65.34(5) 4_665 22
Al2 Cr1 Al1 61.12(3) . 22
Al2 Cr1 Al1 122.14(3) 14_556 22
Al4 Cr1 Al1 61.66(4) 9 22
Al4 Cr1 Al1 112.32(5) 4 22
Al1 Cr1 Al1 68.84(5) 9 22
Al1 Cr1 Al1 110.78(5) 4 22
Al7 Cr1 Al1 65.35(5) 3_545 17_556
Al7 Cr1 Al1 120.60(5) 4_665 17_556
Al2 Cr1 Al1 122.14(3) . 17_556
Al2 Cr1 Al1 61.12(3) 14_556 17_556
Al4 Cr1 Al1 112.32(5) 9 17_556
Al4 Cr1 Al1 61.66(4) 4 17_556
Al1 Cr1 Al1 110.78(5) 9 17_556
Al1 Cr1 Al1 68.84(5) 4 17_556
Al1 Cr1 Al1 173.63(6) 22 17_556
Al7 Cr1 Yb1 121.53(2) 3_545 14_556
Al7 Cr1 Yb1 121.53(2) 4_665 14_556
Al2 Cr1 Yb1 166.89(5) . 14_556
Al2 Cr1 Yb1 65.37(3) 14_556 14_556
Al4 Cr1 Yb1 57.27(2) 9 14_556
Al4 Cr1 Yb1 57.27(2) 4 14_556
Al1 Cr1 Yb1 61.78(3) 9 14_556
Al1 Cr1 Yb1 113.74(3) 4 14_556
Al1 Cr1 Yb1 113.74(3) 22 14_556
Al1 Cr1 Yb1 61.78(3) 17_556 14_556
Al7 Cr1 Yb1 121.53(2) 3_545 .
Al7 Cr1 Yb1 121.53(2) 4_665 .
Al2 Cr1 Yb1 65.37(3) . .
Al2 Cr1 Yb1 166.89(5) 14_556 .
Al4 Cr1 Yb1 57.27(2) 9 .
Al4 Cr1 Yb1 57.27(2) 4 .
Al1 Cr1 Yb1 113.74(3) 9 .
Al1 Cr1 Yb1 61.78(3) 4 .
Al1 Cr1 Yb1 61.78(3) 22 .
Al1 Cr1 Yb1 113.74(3) 17_556 .
Yb1 Cr1 Yb1 101.51(3) 14_556 .
Al2 Cr2 Al2 112.32(5) . 16
Al2 Cr2 Al2 180.00(4) . 13
Al2 Cr2 Al2 67.68(5) 16 13
Al2 Cr2 Al2 67.68(5) . 3
Al2 Cr2 Al2 112.32(5) 16 3
Al2 Cr2 Al2 112.32(5) 13 3
Al2 Cr2 Al2 112.32(5) . 15
Al2 Cr2 Al2 67.68(5) 16 15
Al2 Cr2 Al2 67.68(5) 13 15
Al2 Cr2 Al2 180.00(4) 3 15
Al2 Cr2 Al2 67.68(5) . 4
Al2 Cr2 Al2 180.00(13) 16 4
Al2 Cr2 Al2 112.32(5) 13 4
Al2 Cr2 Al2 67.68(5) 3 4
Al2 Cr2 Al2 112.32(5) 15 4
Al2 Cr2 Al3 117.32(3) . 17_556
Al2 Cr2 Al3 119.25(5) 16 17_556
Al2 Cr2 Al3 62.68(3) 13 17_556
Al2 Cr2 Al3 117.32(3) 3 17_556
Al2 Cr2 Al3 62.68(3) 15 17_556
Al2 Cr2 Al3 60.75(5) 4 17_556
Al2 Cr2 Al3 62.68(3) . 5_554
Al2 Cr2 Al3 60.75(5) 16 5_554
Al2 Cr2 Al3 117.32(3) 13 5_554
Al2 Cr2 Al3 62.68(3) 3 5_554
Al2 Cr2 Al3 117.32(3) 15 5_554
Al2 Cr2 Al3 119.25(5) 4 5_554
Al3 Cr2 Al3 180.00(5) 17_556 5_554
Al2 Cr2 Al3 117.32(3) . 18_556
Al2 Cr2 Al3 62.68(3) 16 18_556
Al2 Cr2 Al3 62.68(3) 13 18_556
Al2 Cr2 Al3 60.75(5) 3 18_556
Al2 Cr2 Al3 119.25(5) 15 18_556
Al2 Cr2 Al3 117.32(3) 4 18_556
Al3 Cr2 Al3 116.59(2) 17_556 18_556
Al3 Cr2 Al3 63.41(2) 5_554 18_556
Al2 Cr2 Al3 60.75(5) . 14_556
Al2 Cr2 Al3 62.68(3) 16 14_556
Al2 Cr2 Al3 119.25(5) 13 14_556
Al2 Cr2 Al3 117.32(3) 3 14_556
Al2 Cr2 Al3 62.68(3) 15 14_556
Al2 Cr2 Al3 117.32(3) 4 14_556
Al3 Cr2 Al3 116.59(2) 17_556 14_556
Al3 Cr2 Al3 63.41(2) 5_554 14_556
Al3 Cr2 Al3 116.59(2) 18_556 14_556
Al2 Cr2 Al3 119.25(5) . 2_554
Al2 Cr2 Al3 117.32(3) 16 2_554
Al2 Cr2 Al3 60.75(5) 13 2_554
Al2 Cr2 Al3 62.68(3) 3 2_554
Al2 Cr2 Al3 117.32(3) 15 2_554
Al2 Cr2 Al3 62.68(3) 4 2_554
Al3 Cr2 Al3 63.41(2) 17_556 2_554
Al3 Cr2 Al3 116.59(2) 5_554 2_554
Al3 Cr2 Al3 63.41(2) 18_556 2_554
Al3 Cr2 Al3 180.0 14_556 2_554
Al2 Cr2 Al3 62.68(3) . 6_554
Al2 Cr2 Al3 117.32(3) 16 6_554
Al2 Cr2 Al3 117.32(3) 13 6_554
Al2 Cr2 Al3 119.25(5) 3 6_554
Al2 Cr2 Al3 60.75(5) 15 6_554
Al2 Cr2 Al3 62.68(3) 4 6_554
Al3 Cr2 Al3 63.41(2) 17_556 6_554
Al3 Cr2 Al3 116.59(2) 5_554 6_554
Al3 Cr2 Al3 180.0 18_556 6_554
Al3 Cr2 Al3 63.41(2) 14_556 6_554
Al3 Cr2 Al3 116.59(2) 2_554 6_554
Cr3 Al1 Cr1 117.66(5) . 3
Cr3 Al1 Al2 131.04(6) . 3
Cr1 Al1 Al2 58.72(4) 3 3
Cr3 Al1 Al4 61.30(4) . .
Cr1 Al1 Al4 58.95(4) 3 .
Al2 Al1 Al4 107.92(5) 3 .
Cr3 Al1 Al4 60.91(4) . 3_665
Cr1 Al1 Al4 109.02(4) 3 3_665
Al2 Al1 Al4 164.93(6) 3 3_665
Al4 Al1 Al4 67.99(6) . 3_665
Cr3 Al1 Al7 159.97(6) . 4_665
Cr1 Al1 Al7 53.97(3) 3 4_665
Al2 Al1 Al7 63.47(5) 3 4_665
Al4 Al1 Al7 103.13(4) . 4_665
Al4 Al1 Al7 102.67(5) 3_665 4_665
Cr3 Al1 Al3 108.38(6) . 5_554
Cr1 Al1 Al3 118.77(5) 3 5_554
Al2 Al1 Al3 60.90(5) 3 5_554
Al4 Al1 Al3 156.07(5) . 5_554
Al4 Al1 Al3 128.32(5) 3_665 5_554
Al7 Al1 Al3 90.72(4) 4_665 5_554
Cr3 Al1 Yb1 67.98(3) . 4_665
Cr1 Al1 Yb1 167.50(5) 3 4_665
Al2 Al1 Yb1 127.33(5) 3 4_665
Al4 Al1 Yb1 121.44(5) . 4_665
Al4 Al1 Yb1 62.88(3) 3_665 4_665
Al7 Al1 Yb1 116.70(4) 4_665 4_665
Al3 Al1 Yb1 66.48(4) 5_554 4_665
Cr3 Al1 Yb1 64.93(3) . 3
Cr1 Al1 Yb1 71.74(3) 3 3
Al2 Al1 Yb1 68.86(4) 3 3
Al4 Al1 Yb1 60.44(3) . 3
Al4 Al1 Yb1 117.72(5) 3_665 3
Al7 Al1 Yb1 120.43(4) 4_665 3
Al3 Al1 Yb1 95.75(4) 5_554 3
Yb1 Al1 Yb1 120.05(4) 4_665 3
Cr1 Al2 Cr2 166.11(7) . .
Cr1 Al2 Al1 60.16(4) . 22
Cr2 Al2 Al1 123.65(4) . 22
Cr1 Al2 Al1 60.16(4) . 4
Cr2 Al2 Al1 123.65(4) . 4
Al1 Al2 Al1 109.24(7) 22 4
Cr1 Al2 Al3 131.50(7) . 14_556
Cr2 Al2 Al3 62.39(5) . 14_556
Al1 Al2 Al3 96.20(5) 22 14_556
Al1 Al2 Al3 96.20(5) 4 14_556
Cr1 Al2 Al3 121.77(4) . 6_554
Cr2 Al2 Al3 61.32(4) . 6_554
Al1 Al2 Al3 155.29(7) 22 6_554
Al1 Al2 Al3 62.51(4) 4 6_554
Al3 Al2 Al3 63.48(4) 14_556 6_554
Cr1 Al2 Al3 121.77(4) . 5_554
Cr2 Al2 Al3 61.32(4) . 5_554
Al1 Al2 Al3 62.51(4) 22 5_554
Al1 Al2 Al3 155.29(7) 4 5_554
Al3 Al2 Al3 63.48(4) 14_556 5_554
Al3 Al2 Al3 114.30(8) 6_554 5_554
Cr1 Al2 Al7 53.14(3) . 4_665
Cr2 Al2 Al7 115.42(5) . 4_665
Al1 Al2 Al7 59.75(5) 22 4_665
Al1 Al2 Al7 106.52(6) 4 4_665
Al3 Al2 Al7 151.05(4) 14_556 4_665
Al3 Al2 Al7 143.61(7) 6_554 4_665
Al3 Al2 Al7 89.59(4) 5_554 4_665
Cr1 Al2 Al7 53.14(3) . 3_545
Cr2 Al2 Al7 115.42(5) . 3_545
Al1 Al2 Al7 106.52(6) 22 3_545
Al1 Al2 Al7 59.75(5) 4 3_545
Al3 Al2 Al7 151.05(4) 14_556 3_545
Al3 Al2 Al7 89.59(4) 6_554 3_545
Al3 Al2 Al7 143.61(7) 5_554 3_545
Al7 Al2 Al7 57.81(8) 4_665 3_545
Cr1 Al2 Al2 112.42(3) . 4
Cr2 Al2 Al2 56.16(3) . 4
Al1 Al2 Al2 145.86(4) 22 4
Al1 Al2 Al2 90.70(4) 4 4
Al3 Al2 Al2 109.24(4) 14_556 4
Al3 Al2 Al2 58.69(3) 6_554 4
Al3 Al2 Al2 108.69(4) 5_554 4
Al7 Al2 Al2 88.55(4) 4_665 4
Al7 Al2 Al2 59.43(3) 3_545 4
Cr1 Al2 Al2 112.42(3) . 3
Cr2 Al2 Al2 56.16(3) . 3
Al1 Al2 Al2 90.70(4) 22 3
Al1 Al2 Al2 145.86(4) 4 3
Al3 Al2 Al2 109.24(4) 14_556 3
Al3 Al2 Al2 108.69(4) 6_554 3
Al3 Al2 Al2 58.69(3) 5_554 3
Al7 Al2 Al2 59.43(3) 4_665 3
Al7 Al2 Al2 88.55(4) 3_545 3
Al2 Al2 Al2 60.0 4 3
Cr1 Al2 Yb1 69.73(4) . .
Cr2 Al2 Yb1 124.15(5) . .
Al1 Al2 Yb1 63.25(4) 22 .
Al1 Al2 Yb1 63.25(4) 4 .
Al3 Al2 Yb1 61.77(4) 14_556 .
Al3 Al2 Yb1 93.45(4) 6_554 .
Al3 Al2 Yb1 93.45(4) 5_554 .
Al7 Al2 Yb1 112.98(5) 4_665 .
Al7 Al2 Yb1 112.98(5) 3_545 .
Al2 Al2 Yb1 149.484(5) 4 .
Al2 Al2 Yb1 149.484(5) 3 .
Al5 Al3 Al5 117.97(6) 6 17_556
Al5 Al3 Al2 90.29(4) 6 14_556
Al5 Al3 Al2 90.29(4) 17_556 14_556
Al5 Al3 Cr2 115.74(4) 6 2
Al5 Al3 Cr2 115.74(4) 17_556 2
Al2 Al3 Cr2 56.86(4) 14_556 2
Al5 Al3 Al2 150.15(6) 6 6
Al5 Al3 Al2 88.66(4) 17_556 6
Al2 Al3 Al2 103.60(6) 14_556 6
Cr2 Al3 Al2 56.00(4) 2 6
Al5 Al3 Al2 88.66(4) 6 5
Al5 Al3 Al2 150.15(6) 17_556 5
Al2 Al3 Al2 103.60(6) 14_556 5
Cr2 Al3 Al2 56.00(4) 2 5
Al2 Al3 Al2 62.62(7) 6 5
Al5 Al3 Al1 66.24(3) 6 6
Al5 Al3 Al1 119.61(6) 17_556 6
Al2 Al3 Al1 147.84(3) 14_556 6
Cr2 Al3 Al1 112.44(5) 2 6
Al2 Al3 Al1 89.62(6) 6 6
Al2 Al3 Al1 56.59(4) 5 6
Al5 Al3 Al1 119.61(6) 6 20_556
Al5 Al3 Al1 66.24(3) 17_556 20_556
Al2 Al3 Al1 147.84(3) 14_556 20_556
Cr2 Al3 Al1 112.44(5) 2 20_556
Al2 Al3 Al1 56.59(4) 6 20_556
Al2 Al3 Al1 89.62(6) 5 20_556
Al1 Al3 Al1 63.12(6) 6 20_556
Al5 Al3 Al3 148.13(9) 6 15_556
Al5 Al3 Al3 57.44(3) 17_556 15_556
Al2 Al3 Al3 59.56(5) 14_556 15_556
Cr2 Al3 Al3 58.295(10) 2 15_556
Al2 Al3 Al3 56.96(4) 6 15_556
Al2 Al3 Al3 107.22(4) 5 15_556
Al1 Al3 Al3 145.47(8) 6 15_556
Al1 Al3 Al3 88.66(5) 20_556 15_556
Al5 Al3 Al3 57.44(3) 6 16_556
Al5 Al3 Al3 148.13(9) 17_556 16_556
Al2 Al3 Al3 59.56(5) 14_556 16_556
Cr2 Al3 Al3 58.295(10) 2 16_556
Al2 Al3 Al3 107.22(4) 6 16_556
Al2 Al3 Al3 56.96(4) 5 16_556
Al1 Al3 Al3 88.66(5) 6 16_556
Al1 Al3 Al3 145.47(8) 20_556 16_556
Al3 Al3 Al3 108.08(6) 15_556 16_556
Al5 Al3 Yb1 61.35(3) 6 14_556
Al5 Al3 Yb1 61.35(3) 17_556 14_556
Al2 Al3 Yb1 69.10(5) 14_556 14_556
Cr2 Al3 Yb1 125.96(6) 2 14_556
Al2 Al3 Yb1 148.35(4) 6 14_556
Al2 Al3 Yb1 148.35(4) 5 14_556
Al1 Al3 Yb1 113.11(5) 6 14_556
Al1 Al3 Yb1 113.11(5) 20_556 14_556
Al3 Al3 Yb1 95.54(6) 15_556 14_556
Al3 Al3 Yb1 95.54(6) 16_556 14_556
Al5 Al3 Yb1 67.69(3) 6 2_655
Al5 Al3 Yb1 67.69(3) 17_556 2_655
Al2 Al3 Yb1 133.11(6) 14_556 2_655
Cr2 Al3 Yb1 170.03(6) 2 2_655
Al2 Al3 Yb1 116.03(5) 6 2_655
Al2 Al3 Yb1 116.03(5) 5 2_655
Al1 Al3 Yb1 59.48(4) 6 2_655
Al1 Al3 Yb1 59.48(4) 20_556 2_655
Al3 Al3 Yb1 124.261(7) 15_556 2_655
Al3 Al3 Yb1 124.261(7) 16_556 2_655
Yb1 Al3 Yb1 64.01(3) 14_556 2_655
Cr1 Al4 Al1 59.39(4) 3 .
Cr1 Al4 Al1 59.39(4) 3 14_556
Al1 Al4 Al1 67.11(6) . 14_556
Cr1 Al4 Al6 114.94(4) 3 14_556
Al1 Al4 Al6 108.36(6) . 14_556
Al1 Al4 Al6 58.02(3) 14_556 14_556
Cr1 Al4 Cr3 114.94(4) 3 14_556
Al1 Al4 Cr3 108.36(6) . 14_556
Al1 Al4 Cr3 58.02(3) 14_556 14_556
Al6 Al4 Cr3 0.00(5) 14_556 14_556
Cr1 Al4 Cr3 114.94(4) 3 .
Al1 Al4 Cr3 58.02(3) . .
Al1 Al4 Cr3 108.36(6) 14_556 .
Al6 Al4 Cr3 99.64(7) 14_556 .
Cr3 Al4 Cr3 99.64(7) 14_556 .
Cr1 Al4 Al4 58.73(3) 3 8
Al1 Al4 Al4 107.43(4) . 8
Al1 Al4 Al4 107.43(4) 14_556 8
Al6 Al4 Al4 129.51(3) 14_556 8
Cr3 Al4 Al4 129.51(3) 14_556 8
Cr3 Al4 Al4 129.51(3) . 8
Cr1 Al4 Al1 137.49(5) 3 17_566
Al1 Al4 Al1 159.97(7) . 17_566
Al1 Al4 Al1 109.58(5) 14_556 17_566
Al6 Al4 Al1 57.68(3) 14_556 17_566
Cr3 Al4 Al1 57.68(3) 14_556 17_566
Cr3 Al4 Al1 107.50(5) . 17_566
Al4 Al4 Al1 92.48(4) 8 17_566
Cr1 Al4 Al1 137.49(5) 3 4_565
Al1 Al4 Al1 109.58(5) . 4_565
Al1 Al4 Al1 159.97(7) 14_556 4_565
Al6 Al4 Al1 107.50(5) 14_556 4_565
Cr3 Al4 Al1 107.50(5) 14_556 4_565
Cr3 Al4 Al1 57.68(3) . 4_565
Al4 Al4 Al1 92.48(4) 8 4_565
Al1 Al4 Al1 66.29(6) 17_566 4_565
Cr1 Al4 Yb1 75.38(3) 3 3
Al1 Al4 Yb1 68.18(3) . 3
Al1 Al4 Yb1 127.81(5) 14_556 3
Al6 Al4 Yb1 166.29(5) 14_556 3
Cr3 Al4 Yb1 166.29(5) 14_556 3
Cr3 Al4 Yb1 67.06(2) . 3
Al4 Al4 Yb1 63.01(3) 8 3
Al1 Al4 Yb1 121.55(5) 17_566 3
Al1 Al4 Yb1 63.20(3) 4_565 3
Cr1 Al4 Yb1 75.38(3) 3 18_556
Al1 Al4 Yb1 127.81(5) . 18_556
Al1 Al4 Yb1 68.18(3) 14_556 18_556
Al6 Al4 Yb1 67.06(2) 14_556 18_556
Cr3 Al4 Yb1 67.06(2) 14_556 18_556
Cr3 Al4 Yb1 166.29(5) . 18_556
Al4 Al4 Yb1 63.01(3) 8 18_556
Al1 Al4 Yb1 63.20(3) 17_566 18_556
Al1 Al4 Yb1 121.55(5) 4_565 18_556
Yb1 Al4 Yb1 125.96(5) 3 18_556
Al3 Al5 Al3 65.12(7) 18_556 5_554
Al3 Al5 Al5 168.94(3) 18_556 3_665
Al3 Al5 Al5 118.58(3) 5_554 3_665
Al3 Al5 Al5 118.58(3) 18_556 4_565
Al3 Al5 Al5 168.94(3) 5_554 4_565
Al5 Al5 Al5 60.0 3_665 4_565
Al3 Al5 Cr3 129.77(4) 18_556 .
Al3 Al5 Cr3 109.02(4) 5_554 .
Al5 Al5 Cr3 60.26(3) 3_665 .
Al5 Al5 Cr3 60.26(3) 4_565 .
Al3 Al5 Al6 109.02(4) 18_556 10_665
Al3 Al5 Al6 129.77(4) 5_554 10_665
Al5 Al5 Al6 60.26(3) 3_665 10_665
Al5 Al5 Al6 60.26(3) 4_565 10_665
Cr3 Al5 Al6 110.11(7) . 10_665
Al3 Al5 Cr3 109.02(4) 18_556 10_665
Al3 Al5 Cr3 129.77(4) 5_554 10_665
Al5 Al5 Cr3 60.26(3) 3_665 10_665
Al5 Al5 Cr3 60.26(3) 4_565 10_665
Cr3 Al5 Cr3 110.11(7) . 10_665
Al6 Al5 Cr3 0.00(4) 10_665 10_665
Al3 Al5 Yb1 67.04(3) 18_556 3
Al3 Al5 Yb1 103.67(5) 5_554 3
Al5 Al5 Yb1 119.65(3) 3_665 3
Al5 Al5 Yb1 70.33(3) 4_565 3
Cr3 Al5 Yb1 66.599(13) . 3
Al6 Al5 Yb1 120.11(3) 10_665 3
Cr3 Al5 Yb1 120.11(3) 10_665 3
Al3 Al5 Yb1 103.67(5) 18_556 16
Al3 Al5 Yb1 67.04(3) 5_554 16
Al5 Al5 Yb1 70.33(3) 3_665 16
Al5 Al5 Yb1 119.65(3) 4_565 16
Cr3 Al5 Yb1 120.11(3) . 16
Al6 Al5 Yb1 66.599(13) 10_665 16
Cr3 Al5 Yb1 66.599(13) 10_665 16
Yb1 Al5 Yb1 169.53(6) 3 16
Al3 Al5 Yb1 127.79(5) 18_556 4_665
Al3 Al5 Yb1 63.63(3) 5_554 4_665
Al5 Al5 Yb1 58.85(3) 3_665 4_665
Al5 Al5 Yb1 110.12(3) 4_565 4_665
Cr3 Al5 Yb1 62.240(11) . 4_665
Al6 Al5 Yb1 110.56(3) 10_665 4_665
Cr3 Al5 Yb1 110.56(3) 10_665 4_665
Yb1 Al5 Yb1 116.861(8) 3 4_665
Yb1 Al5 Yb1 64.305(8) 16 4_665
Al3 Al5 Yb1 63.63(3) 18_556 15_565
Al3 Al5 Yb1 127.80(5) 5_554 15_565
Al5 Al5 Yb1 110.12(3) 3_665 15_565
Al5 Al5 Yb1 58.85(3) 4_565 15_565
Cr3 Al5 Yb1 110.56(3) . 15_565
Al6 Al5 Yb1 62.240(11) 10_665 15_565
Cr3 Al5 Yb1 62.240(11) 10_665 15_565
Yb1 Al5 Yb1 64.305(8) 3 15_565
Yb1 Al5 Yb1 116.861(8) 16 15_565
Yb1 Al5 Yb1 168.52(5) 4_665 15_565
Al1 Cr3 Al1 115.22(3) 4_565 3_665
Al1 Cr3 Al1 115.22(3) 4_565 .
Al1 Cr3 Al1 115.22(3) 3_665 .
Al1 Cr3 Al4 60.68(4) 4_565 4_565
Al1 Cr3 Al4 61.41(4) 3_665 4_565
Al1 Cr3 Al4 117.35(7) . 4_565
Al1 Cr3 Al4 61.41(4) 4_565 .
Al1 Cr3 Al4 117.35(7) 3_665 .
Al1 Cr3 Al4 60.68(4) . .
Al4 Cr3 Al4 67.94(5) 4_565 .
Al1 Cr3 Al4 117.35(7) 4_565 3_665
Al1 Cr3 Al4 60.68(4) 3_665 3_665
Al1 Cr3 Al4 61.41(4) . 3_665
Al4 Cr3 Al4 67.94(5) 4_565 3_665
Al4 Cr3 Al4 67.94(5) . 3_665
Al1 Cr3 Al5 68.30(4) 4_565 4_565
Al1 Cr3 Al5 112.49(4) 3_665 4_565
Al1 Cr3 Al5 122.22(5) . 4_565
Al4 Cr3 Al5 113.01(3) 4_565 4_565
Al4 Cr3 Al5 119.81(3) . 4_565
Al4 Cr3 Al5 172.19(4) 3_665 4_565
Al1 Cr3 Al5 112.49(4) 4_565 .
Al1 Cr3 Al5 122.22(5) 3_665 .
Al1 Cr3 Al5 68.30(4) . .
Al4 Cr3 Al5 172.19(4) 4_565 .
Al4 Cr3 Al5 113.01(3) . .
Al4 Cr3 Al5 119.81(3) 3_665 .
Al5 Cr3 Al5 59.48(5) 4_565 .
Al1 Cr3 Al5 122.22(5) 4_565 3_665
Al1 Cr3 Al5 68.30(4) 3_665 3_665
Al1 Cr3 Al5 112.49(4) . 3_665
Al4 Cr3 Al5 119.81(3) 4_565 3_665
Al4 Cr3 Al5 172.19(4) . 3_665
Al4 Cr3 Al5 113.01(3) 3_665 3_665
Al5 Cr3 Al5 59.48(5) 4_565 3_665
Al5 Cr3 Al5 59.48(5) . 3_665
Al1 Cr3 Yb1 61.82(2) 4_565 3
Al1 Cr3 Yb1 176.92(5) 3_665 3
Al1 Cr3 Yb1 66.43(2) . 3
Al4 Cr3 Yb1 115.58(4) 4_565 3
Al4 Cr3 Yb1 60.83(3) . 3
Al4 Cr3 Yb1 119.41(4) 3_665 3
Al5 Cr3 Yb1 67.64(2) 4_565 3
Al5 Cr3 Yb1 60.67(2) . 3
Al5 Cr3 Yb1 113.77(6) 3_665 3
Al1 Cr3 Yb1 66.43(2) 4_565 1_565
Al1 Cr3 Yb1 61.82(2) 3_665 1_565
Al1 Cr3 Yb1 176.92(5) . 1_565
Al4 Cr3 Yb1 60.83(3) 4_565 1_565
Al4 Cr3 Yb1 119.41(4) . 1_565
Al4 Cr3 Yb1 115.58(4) 3_665 1_565
Al5 Cr3 Yb1 60.67(2) 4_565 1_565
Al5 Cr3 Yb1 113.77(6) . 1_565
Al5 Cr3 Yb1 67.64(2) 3_665 1_565
Yb1 Cr3 Yb1 116.479(19) 3 1_565
Al1 Cr3 Yb1 176.92(5) 4_565 4_665
Al1 Cr3 Yb1 66.43(2) 3_665 4_665
Al1 Cr3 Yb1 61.82(2) . 4_665
Al4 Cr3 Yb1 119.41(4) 4_565 4_665
Al4 Cr3 Yb1 115.58(4) . 4_665
Al4 Cr3 Yb1 60.83(3) 3_665 4_665
Al5 Cr3 Yb1 113.77(6) 4_565 4_665
Al5 Cr3 Yb1 67.64(2) . 4_665
Al5 Cr3 Yb1 60.67(2) 3_665 4_665
Yb1 Cr3 Yb1 116.478(19) 3 4_665
Yb1 Cr3 Yb1 116.478(19) 1_565 4_665
Cr1 Al7 Cr1 171.52(10) 3_655 4_655
Cr1 Al7 Al1 125.79(6) 3_655 3_655
Cr1 Al7 Al1 60.69(3) 4_655 3_655
Cr1 Al7 Al1 125.79(6) 3_655 18_656
Cr1 Al7 Al1 60.69(3) 4_655 18_656
Al1 Al7 Al1 65.68(6) 3_655 18_656
Cr1 Al7 Al1 60.69(3) 3_655 8_655
Cr1 Al7 Al1 125.79(6) 4_655 8_655
Al1 Al7 Al1 99.71(8) 3_655 8_655
Al1 Al7 Al1 65.19(6) 18_656 8_655
Cr1 Al7 Al1 60.69(3) 3_655 23_655
Cr1 Al7 Al1 125.79(6) 4_655 23_655
Al1 Al7 Al1 65.19(6) 3_655 23_655
Al1 Al7 Al1 99.71(8) 18_656 23_655
Al1 Al7 Al1 65.68(6) 8_655 23_655
Cr1 Al7 Al7 55.76(5) 3_655 4_765
Cr1 Al7 Al7 115.76(5) 4_655 4_765
Al1 Al7 Al7 145.86(3) 3_655 4_765
Al1 Al7 Al7 145.86(3) 18_656 4_765
Al1 Al7 Al7 106.80(4) 8_655 4_765
Al1 Al7 Al7 106.80(4) 23_655 4_765
Cr1 Al7 Al7 115.76(5) 3_655 3_645
Cr1 Al7 Al7 55.76(5) 4_655 3_645
Al1 Al7 Al7 106.80(4) 3_655 3_645
Al1 Al7 Al7 106.80(4) 18_656 3_645
Al1 Al7 Al7 145.86(3) 8_655 3_645
Al1 Al7 Al7 145.86(3) 23_655 3_645
Al7 Al7 Al7 60.0 4_765 3_645
Cr1 Al7 Al2 58.21(3) 3_655 18_656
Cr1 Al7 Al2 119.19(4) 4_655 18_656
Al1 Al7 Al2 152.73(7) 3_655 18_656
Al1 Al7 Al2 90.01(3) 18_656 18_656
Al1 Al7 Al2 56.78(3) 8_655 18_656
Al1 Al7 Al2 109.93(4) 23_655 18_656
Al7 Al7 Al2 61.10(4) 4_765 18_656
Al7 Al7 Al2 91.45(4) 3_645 18_656
Cr1 Al7 Al2 119.19(4) 3_655 4_655
Cr1 Al7 Al2 58.21(3) 4_655 4_655
Al1 Al7 Al2 56.78(3) 3_655 4_655
Al1 Al7 Al2 109.93(4) 18_656 4_655
Al1 Al7 Al2 152.73(7) 8_655 4_655
Al1 Al7 Al2 90.01(3) 23_655 4_655
Al7 Al7 Al2 91.45(4) 4_765 4_655
Al7 Al7 Al2 61.10(4) 3_645 4_655
Al2 Al7 Al2 149.33(9) 18_656 4_655
Cr1 Al7 Al2 58.21(3) 3_655 3_655
Cr1 Al7 Al2 119.19(4) 4_655 3_655
Al1 Al7 Al2 90.01(3) 3_655 3_655
Al1 Al7 Al2 152.73(7) 18_656 3_655
Al1 Al7 Al2 109.93(4) 8_655 3_655
Al1 Al7 Al2 56.78(3) 23_655 3_655
Al7 Al7 Al2 61.10(4) 4_765 3_655
Al7 Al7 Al2 91.45(4) 3_645 3_655
Al2 Al7 Al2 110.04(5) 18_656 3_655
Al2 Al7 Al2 61.14(6) 4_655 3_655
Cr1 Al7 Al2 119.19(4) 3_655 17_656
Cr1 Al7 Al2 58.21(3) 4_655 17_656
Al1 Al7 Al2 109.93(4) 3_655 17_656
Al1 Al7 Al2 56.78(3) 18_656 17_656
Al1 Al7 Al2 90.01(3) 8_655 17_656
Al1 Al7 Al2 152.73(7) 23_655 17_656
Al7 Al7 Al2 91.45(4) 4_765 17_656
Al7 Al7 Al2 61.10(4) 3_645 17_656
Al2 Al7 Al2 61.14(6) 18_656 17_656
Al2 Al7 Al2 110.04(5) 4_655 17_656
Al2 Al7 Al2 149.33(9) 3_655 17_656

loop_
_geom_bond_atom_site_label_1
_geom_bond_atom_site_label_2
_geom_bond_distance
_geom_bond_site_symmetry_2
Yb1 Al4 3.0531(7) 9
Yb1 Al4 3.0531(7) 4
Yb1 Al5 3.0587(2) 4
Yb1 Al5 3.0588(2) 15
Yb1 Al1 3.0617(11) 23_655
Yb1 Al1 3.0617(11) 3_655
Yb1 Al3 3.2095(16) 14_556
Yb1 Al6 3.2200(4) 22
Yb1 Cr3 3.2200(4) 22
Yb1 Al6 3.2200(4) 1_545
Yb1 Cr3 3.2200(4) 1_545
Yb1 Al1 3.2584(11) 4
Cr1 Al7 2.4870(9) 3_545
Cr1 Al7 2.4870(9) 4_665
Cr1 Al2 2.6422(16) .
Cr1 Al2 2.6422(16) 14_556
Cr1 Al4 2.6696(17) 9
Cr1 Al4 2.6696(17) 4
Cr1 Al1 2.6817(11) 9
Cr1 Al1 2.6817(11) 4
Cr1 Al1 2.6817(11) 22
Cr1 Al1 2.6817(11) 17_556
Cr1 Yb1 3.5119(7) 14_556
Cr2 Al2 2.6440(15) .
Cr2 Al2 2.6440(15) 16
Cr2 Al2 2.6440(15) 13
Cr2 Al2 2.6440(15) 3
Cr2 Al2 2.6440(15) 15
Cr2 Al2 2.6440(15) 4
Cr2 Al3 2.7979(15) 17_556
Cr2 Al3 2.7979(15) 5_554
Cr2 Al3 2.7979(15) 18_556
Cr2 Al3 2.7979(15) 14_556
Cr2 Al3 2.7979(15) 2_554
Cr2 Al3 2.7979(15) 6_554
Al1 Cr3 2.6682(11) .
Al1 Cr1 2.6817(11) 3
Al1 Al2 2.7070(14) 3
Al1 Al4 2.7426(16) .
Al1 Al4 2.7725(16) 3_665
Al1 Al7 2.7951(17) 4_665
Al1 Al3 2.8768(18) 5_554
Al1 Yb1 3.0617(11) 4_665
Al1 Yb1 3.2584(11) 3
Al2 Al1 2.7070(14) 22
Al2 Al1 2.7070(14) 4
Al2 Al3 2.755(2) 14_556
Al2 Al3 2.8334(16) 6_554
Al2 Al3 2.8334(16) 5_554
Al2 Al7 2.8950(15) 4_665
Al2 Al7 2.8950(15) 3_545
Al2 Al2 2.945(3) 4
Al2 Al2 2.945(3) 3
Al3 Al5 2.7322(16) 6
Al3 Al5 2.7322(16) 17_556
Al3 Al2 2.755(2) 14_556
Al3 Cr2 2.7979(15) 2
Al3 Al2 2.8334(16) 6
Al3 Al2 2.8334(16) 5
Al3 Al1 2.8768(18) 6
Al3 Al1 2.8768(18) 20_556
Al3 Al3 2.9408(18) 15_556
Al3 Al3 2.9408(18) 16_556
Al3 Yb1 3.2095(16) 14_556
Al3 Yb1 3.2590(15) 2_655
Al4 Cr1 2.6696(17) 3
Al4 Al1 2.7426(16) 14_556
Al4 Al6 2.7593(16) 14_556
Al4 Cr3 2.7593(16) 14_556
Al4 Cr3 2.7593(16) .
Al4 Al4 2.771(3) 8
Al4 Al1 2.7725(16) 17_566
Al4 Al1 2.7725(16) 4_565
Al4 Yb1 3.0531(7) 3
Al4 Yb1 3.0531(7) 18_556
Al5 Al3 2.7322(16) 18_556
Al5 Al3 2.7323(15) 5_554
Al5 Al5 2.770(3) 3_665
Al5 Al5 2.770(3) 4_565
Al5 Cr3 2.7923(17) .
Al5 Al6 2.7923(17) 10_665
Al5 Cr3 2.7923(17) 10_665
Al5 Yb1 3.0587(2) 3
Al5 Yb1 3.0588(2) 16
Al5 Yb1 3.3653(3) 4_665
Al5 Yb1 3.3653(3) 15_565
Cr3 Al1 2.6682(11) 4_565
Cr3 Al1 2.6682(12) 3_665
Cr3 Al4 2.7593(16) 4_565
Cr3 Al4 2.7593(16) 3_665
Cr3 Al5 2.7923(17) 4_565
Cr3 Al5 2.7923(17) 3_665
Cr3 Yb1 3.2200(4) 3
Cr3 Yb1 3.2200(4) 1_565
Cr3 Yb1 3.2200(4) 4_665
Al7 Cr1 2.4870(9) 3_655
Al7 Cr1 2.4870(9) 4_655
Al7 Al1 2.7951(17) 3_655
Al7 Al1 2.7951(17) 18_656
Al7 Al1 2.7951(17) 8_655
Al7 Al1 2.7951(17) 23_655
Al7 Al7 2.799(4) 4_765
Al7 Al7 2.799(4) 3_645
Al7 Al2 2.8950(15) 18_656
Al7 Al2 2.8950(15) 4_655
Al7 Al2 2.8950(15) 3_655
Al7 Al2 2.8950(15) 17_656
